data_2300264
loop_
_publ_author_name
'Kimura, Fumiko'
'Kimura, Tsunehisa'
'Oshima, Wataru'
'Maeyama, Masataka'
'Aburaya, Kazuaki'

_publ_section_title
;
 X-ray diffraction study of a pseudo single crystal prepared from a
 crystal belonging to point group 2
;
_journal_issue 1
_journal_name_full 'Journal of Applied Crystallography'
_journal_page_first 151
_journal_page_last 153
_journal_paper_doi 10.1107/S0021889809048006
_journal_volume 43
_journal_year 2010
_chemical_formula_moiety 'C12 H22 O11 '
_chemical_formula_sum 'C12 H22 O11'
_chemical_formula_weight 342.30
_space_group_IT_number 4
_symmetry_cell_setting monoclinic
_symmetry_space_group_name_Hall 'P 2yb'
_symmetry_space_group_name_H-M 'P 1 21 1'
_cell_angle_alpha 90.0000
_cell_angle_beta 102.936(4)
_cell_angle_gamma 90.0000
_cell_formula_units_Z 2
_cell_length_a 7.7735(12)
_cell_length_b 8.7169(13)
_cell_length_c 10.8765(17)
_cell_measurement_reflns_used 9286
_cell_measurement_temperature 293.1
_cell_measurement_theta_max 27.6
_cell_measurement_theta_min 3.0
_cell_volume 718.30(19)
_computing_cell_refinement PROCESS-AUTO
_computing_data_collection PROCESS-AUTO
_computing_data_reduction CrystalStructure
_computing_publication_material 'CrystalStructure 3.8'
_computing_structure_refinement CRYSTALS
_computing_structure_solution SIR92
_diffrn_detector_area_resol_mean 10.00
_diffrn_measured_fraction_theta_full 0.986
_diffrn_measured_fraction_theta_max 0.987
_diffrn_measurement_device_type 'Rigaku RAXIS-RAPID'
_diffrn_measurement_method \w
_diffrn_radiation_type 'Mo K\a'
_diffrn_radiation_wavelength 0.71075
_diffrn_reflns_av_R_equivalents 0.166
_diffrn_reflns_limit_h_max 10
_diffrn_reflns_limit_h_min -10
_diffrn_reflns_limit_k_max 11
_diffrn_reflns_limit_k_min -11
_diffrn_reflns_limit_l_max 14
_diffrn_reflns_limit_l_min -14
_diffrn_reflns_number 15524
_diffrn_reflns_theta_full 27.50
_diffrn_reflns_theta_max 27.48
_exptl_absorpt_coefficient_mu 0.141
_exptl_absorpt_correction_T_max 0.893
_exptl_absorpt_correction_T_min 0.054
_exptl_absorpt_correction_type multi-scan
_exptl_absorpt_process_details
;
    Higashi, T. (1995). Program for Absorption Correction.
    Rigaku Corporation, Tokyo, Japan.
;
_exptl_crystal_colour colorless
_exptl_crystal_density_diffrn 1.583
_exptl_crystal_density_method 'not measured'
_exptl_crystal_description block
_exptl_crystal_F_000 364.00
_exptl_crystal_size_max 0.80
_exptl_crystal_size_mid 0.80
_exptl_crystal_size_min 0.80
_refine_diff_density_max 0.87
_refine_diff_density_min -0.78
_refine_ls_extinction_method none
_refine_ls_goodness_of_fit_ref 1.009
_refine_ls_hydrogen_treatment refall
_refine_ls_number_parameters 230
_refine_ls_number_reflns 1730
_refine_ls_R_factor_gt 0.0788
_refine_ls_shift/su_max 0.0000
_refine_ls_structure_factor_coef Fsqd
_refine_ls_weighting_details 'w = 1/[0.0004Fo^2^ + 1.0000\s(Fo^2^)]/(4Fo^2^)'
_refine_ls_weighting_scheme calc
_refine_ls_wR_factor_ref 0.1725
_reflns_number_gt 531
_reflns_number_total 1730
_reflns_threshold_expression F^2^>2.0\s(F^2^)
_cod_data_source_file db5068.cif
_cod_data_source_block '_kimura_again'
_cod_original_cell_volume 718.29(19)
_cod_original_formula_sum 'C12 H22 O11 '
_cod_database_code 2300264

loop_
_symmetry_equiv_pos_site_id
_symmetry_equiv_pos_as_xyz
1 +X,+Y,+Z
2 -X,1/2+Y,-Z

loop_
_atom_site_type_symbol
_atom_site_label
_atom_site_fract_x
_atom_site_fract_y
_atom_site_fract_z
_atom_site_U_iso_or_equiv
_atom_site_adp_type
_atom_site_calc_flag
_atom_site_refinement_flags
_atom_site_occupancy
_atom_site_disorder_assembly
_atom_site_disorder_group
O O(1) 0.7461(9) 0.8285(9) 0.2283(6) 0.055(2) Uani d . 1.00 . .
O O(2) 0.6192(8) 1.0306(8) 0.0320(6) 0.051(2) Uani d . 1.00 . .
O O(3) 0.3914(9) 0.9212(7) 0.1713(6) 0.050(2) Uani d . 1.00 . .
O O(4) -0.0931(9) 1.1657(8) -0.0170(6) 0.061(2) Uani d . 1.00 . .
O O(5) 0.3142(9) 1.1739(9) 0.2121(6) 0.058(2) Uani d . 1.00 . .
O O(6) 0.2828(9) 0.7237(9) 0.5800(7) 0.063(2) Uani d . 1.00 . .
O O(7) 0.0428(9) 1.0289(9) 0.3237(6) 0.066(2) Uani d . 1.00 . .
O O(8) 0.3707(9) 0.8661(7) 0.3784(6) 0.050(2) Uani d . 1.00 . .
O O(9) 0.6975(10) 0.5227(8) 0.3042(7) 0.061(2) Uani d . 1.00 . .
O O(10) 0.2053(8) 0.9446(7) -0.0723(6) 0.057(2) Uani d . 1.00 . .
O O(11) 0.3558(11) 0.4497(8) 0.3488(7) 0.072(3) Uani d . 1.00 . .
C C(11) 0.1274(14) 1.2027(11) 0.1751(10) 0.049(3) Uani d . 1.00 . .
C C(13) 0.6333(15) 0.7885(12) 0.3167(10) 0.051(3) Uani d . 1.00 . .
C C(14) 0.2145(14) 1.0718(11) 0.0073(9) 0.044(3) Uani d . 1.00 . .
C C(15) 0.5418(13) 1.1406(13) 0.1062(10) 0.059(4) Uani d . 1.00 . .
C C(16) 0.3670(14) 1.0722(12) 0.1239(10) 0.045(3) Uani d . 1.00 . .
C C(17) 0.5652(15) 0.6319(14) 0.2830(11) 0.056(4) Uani d . 1.00 . .
C C(18) 0.0410(14) 1.1855(10) 0.2854(10) 0.052(3) Uani d . 1.00 . .
C C(19) 0.0584(14) 1.1027(13) 0.0668(10) 0.053(3) Uani d . 1.00 . .
C C(20) 0.2957(16) 0.7145(12) 0.3612(10) 0.054(3) Uani d . 1.00 . .
C C(21) 0.4840(13) 0.9119(14) 0.2986(10) 0.055(3) Uani d . 1.00 . .
C C(22) 0.1835(14) 0.6960(13) 0.4547(10) 0.059(4) Uani d . 1.00 . .
C C(23) 0.4477(16) 0.5989(12) 0.3748(10) 0.057(4) Uani d . 1.00 . .
H H(1) 0.1103 1.3090 0.1457 0.057 Uiso c R 1.00 . .
H H(2) 0.7028 0.7914 0.4038 0.061 Uiso c R 1.00 . .
H H(3) 0.2279 1.1634 -0.0419 0.056 Uiso c R 1.00 . .
H H(4) 0.6220 1.1586 0.1870 0.072 Uiso c R 1.00 . .
H H(5) 0.5209 1.2377 0.0619 0.072 Uiso c R 1.00 . .
H H(6) 0.4980 0.6262 0.1954 0.068 Uiso c R 1.00 . .
H H(7) -0.0790 1.2241 0.2638 0.062 Uiso c R 1.00 . .
H H(8) 0.1066 1.2460 0.3552 0.062 Uiso c R 1.00 . .
H H(9) 0.0223 1.0053 0.0983 0.062 Uiso c R 1.00 . .
H H(10) 0.2206 0.7063 0.2762 0.064 Uiso c R 1.00 . .
H H(11) 0.5345 1.0126 0.3257 0.066 Uiso c R 1.00 . .
H H(12) 0.1349 0.5931 0.4489 0.072 Uiso c R 1.00 . .
H H(13) 0.0860 0.7681 0.4355 0.072 Uiso c R 1.00 . .
H H(14) 0.5188 0.6007 0.4615 0.071 Uiso c R 1.00 . .
H H(15) 0.0149 1.0238 0.3920 0.082 Uiso c R 1.00 . .
H H(16) 0.1042 0.9356 -0.1144 0.067 Uiso c R 1.00 . .
H H(17) 0.8445 0.8528 0.2687 0.067 Uiso c R 1.00 . .
H H(18) 0.7251 1.0230 0.0634 0.062 Uiso c R 1.00 . .
H H(19) -0.0580 1.2153 -0.0705 0.074 Uiso c R 1.00 . .
H H(20) 0.3827 0.6894 0.5868 0.077 Uiso c R 1.00 . .
H H(21) 0.7744 0.5484 0.3654 0.074 Uiso c R 1.00 . .
H H(22) 0.4004 0.3987 0.3007 0.091 Uiso c R 1.00 . .

loop_
_atom_site_aniso_label
_atom_site_aniso_U_11
_atom_site_aniso_U_22
_atom_site_aniso_U_33
_atom_site_aniso_U_12
_atom_site_aniso_U_13
_atom_site_aniso_U_23
O(1) 0.036(4) 0.076(5) 0.055(5) 0.009(4) 0.014(4) 0.008(4)
O(2) 0.033(4) 0.064(4) 0.056(4) -0.008(4) 0.013(3) -0.003(4)
O(3) 0.046(5) 0.047(4) 0.054(5) 0.011(3) 0.005(4) 0.001(4)
O(4) 0.076(5) 0.057(4) 0.053(5) 0.014(4) 0.019(4) 0.005(4)
O(5) 0.038(4) 0.068(5) 0.063(5) 0.000(4) -0.001(3) -0.016(4)
O(6) 0.046(5) 0.080(5) 0.065(5) 0.003(4) 0.018(4) 0.016(5)
O(7) 0.065(5) 0.087(5) 0.054(5) -0.006(5) 0.032(4) 0.011(5)
O(8) 0.053(5) 0.044(4) 0.063(5) 0.001(3) 0.031(4) 0.004(4)
O(9) 0.079(6) 0.043(4) 0.062(5) 0.007(4) 0.018(4) -0.004(4)
O(10) 0.035(4) 0.073(5) 0.059(5) -0.013(4) 0.005(3) -0.021(4)
O(11) 0.108(7) 0.038(4) 0.080(6) -0.024(5) 0.042(5) -0.014(4)
C(11) 0.043(7) 0.041(7) 0.060(7) 0.001(5) 0.002(6) 0.009(6)
C(13) 0.034(7) 0.079(9) 0.040(7) -0.001(6) 0.009(6) -0.005(6)
C(14) 0.050(7) 0.041(6) 0.048(7) 0.007(5) 0.027(6) 0.007(5)
C(15) 0.041(7) 0.069(8) 0.069(8) 0.001(7) 0.015(6) 0.002(7)
C(16) 0.039(7) 0.050(7) 0.051(7) -0.013(5) 0.020(6) 0.008(6)
C(17) 0.053(8) 0.078(8) 0.040(7) 0.010(7) 0.019(6) 0.009(6)
C(18) 0.057(8) 0.036(6) 0.063(8) -0.001(6) 0.015(6) 0.006(6)
C(19) 0.045(7) 0.067(7) 0.044(6) -0.001(6) 0.003(5) 0.010(6)
C(20) 0.062(8) 0.059(7) 0.040(7) -0.005(7) 0.011(6) 0.018(6)
C(21) 0.043(7) 0.080(8) 0.042(7) 0.003(6) 0.011(6) -0.016(6)
C(22) 0.064(8) 0.052(7) 0.063(8) 0.014(6) 0.021(7) 0.007(6)
C(23) 0.062(8) 0.063(7) 0.052(8) 0.021(7) 0.025(6) 0.004(6)

loop_
_atom_type_symbol
_atom_type_description
_atom_type_scat_dispersion_real
_atom_type_scat_dispersion_imag
_atom_type_scat_source
C C 0.003 0.002
;
International Tables for Crystallography
(1992, Vol. C, Tables 4.2.6.8 and 6.1.1.4)
;
H H 0.000 0.000
;
International Tables for Crystallography
(1992, Vol. C, Table 6.1.1.4)
;
O O 0.011 0.006
;
International Tables for Crystallography
(1992, Vol. C, Tables 4.2.6.8 and 6.1.1.4)
;

loop_
_geom_angle_atom_site_label_1
_geom_angle_atom_site_label_2
_geom_angle_atom_site_label_3
_geom_angle_site_symmetry_1
_geom_angle_site_symmetry_2
_geom_angle_site_symmetry_3
_geom_angle
_geom_angle_publ_flag
C(16) O(3) C(21) . . . 114.2(8) yes
C(11) O(5) C(16) . . . 110.1(7) yes
C(20) O(8) C(21) . . . 117.7(8) yes
O(5) C(11) C(18) . . . 111.2(8) yes
O(5) C(11) C(19) . . . 106.6(9) yes
C(18) C(11) C(19) . . . 115.6(9) yes
O(1) C(13) C(17) . . . 106.7(9) yes
O(1) C(13) C(21) . . . 106.7(8) yes
C(17) C(13) C(21) . . . 112.9(9) yes
O(10) C(14) C(16) . . . 116.0(8) yes
O(10) C(14) C(19) . . . 117.9(8) yes
C(16) C(14) C(19) . . . 101.0(8) yes
O(2) C(15) C(16) . . . 107.4(8) yes
O(3) C(16) O(5) . . . 111.6(8) yes
O(3) C(16) C(14) . . . 108.5(7) yes
O(3) C(16) C(15) . . . 110.9(8) yes
O(5) C(16) C(14) . . . 105.8(8) yes
O(5) C(16) C(15) . . . 103.8(8) yes
C(14) C(16) C(15) . . . 116.1(9) yes
O(9) C(17) C(13) . . . 112.5(9) yes
O(9) C(17) C(23) . . . 107.1(9) yes
C(13) C(17) C(23) . . . 104.2(10) yes
O(7) C(18) C(11) . . . 110.5(8) yes
O(4) C(19) C(11) . . . 112.7(9) yes
O(4) C(19) C(14) . . . 114.8(9) yes
C(11) C(19) C(14) . . . 105.3(8) yes
O(8) C(20) C(22) . . . 107.0(9) yes
O(8) C(20) C(23) . . . 108.0(9) yes
C(22) C(20) C(23) . . . 114.8(9) yes
O(3) C(21) O(8) . . . 111.4(7) yes
O(3) C(21) C(13) . . . 111.4(9) yes
O(8) C(21) C(13) . . . 105.9(9) yes
O(6) C(22) C(20) . . . 111.0(9) yes
O(11) C(23) C(17) . . . 112.0(9) yes
O(11) C(23) C(20) . . . 103.3(8) yes
C(17) C(23) C(20) . . . 112.0(9) yes
C(13) O(1) H(17) . . . 109.2 no
C(15) O(2) H(18) . . . 108.7 no
C(19) O(4) H(19) . . . 107.3 no
C(22) O(6) H(20) . . . 108.9 no
C(18) O(7) H(15) . . . 109.2 no
C(17) O(9) H(21) . . . 109.2 no
C(14) O(10) H(16) . . . 109.3 no
C(23) O(11) H(22) . . . 110.1 no
O(5) C(11) H(1) . . . 108.1 no
C(18) C(11) H(1) . . . 107.6 no
C(19) C(11) H(1) . . . 107.5 no
O(1) C(13) H(2) . . . 110.1 no
C(17) C(13) H(2) . . . 110.6 no
C(21) C(13) H(2) . . . 109.7 no
O(10) C(14) H(3) . . . 107.7 no
C(16) C(14) H(3) . . . 107.1 no
C(19) C(14) H(3) . . . 106.3 no
O(2) C(15) H(4) . . . 110.2 no
O(2) C(15) H(5) . . . 110.0 no
C(16) C(15) H(4) . . . 110.8 no
C(16) C(15) H(5) . . . 110.3 no
H(4) C(15) H(5) . . . 108.1 no
O(9) C(17) H(6) . . . 110.0 no
C(13) C(17) H(6) . . . 111.8 no
C(23) C(17) H(6) . . . 111.1 no
O(7) C(18) H(7) . . . 110.4 no
O(7) C(18) H(8) . . . 108.9 no
C(11) C(18) H(7) . . . 110.4 no
C(11) C(18) H(8) . . . 108.6 no
H(7) C(18) H(8) . . . 108.0 no
O(4) C(19) H(9) . . . 107.2 no
C(11) C(19) H(9) . . . 108.4 no
C(14) C(19) H(9) . . . 108.2 no
O(8) C(20) H(10) . . . 109.1 no
C(22) C(20) H(10) . . . 108.7 no
C(23) C(20) H(10) . . . 109.0 no
O(3) C(21) H(11) . . . 109.0 no
O(8) C(21) H(11) . . . 109.1 no
C(13) C(21) H(11) . . . 110.0 no
O(6) C(22) H(12) . . . 109.7 no
O(6) C(22) H(13) . . . 108.9 no
C(20) C(22) H(12) . . . 109.5 no
C(20) C(22) H(13) . . . 109.4 no
H(12) C(22) H(13) . . . 108.1 no
O(11) C(23) H(14) . . . 110.0 no
C(17) C(23) H(14) . . . 109.6 no
C(20) C(23) H(14) . . . 109.8 no

loop_
_geom_bond_atom_site_label_1
_geom_bond_atom_site_label_2
_geom_bond_site_symmetry_1
_geom_bond_site_symmetry_2
_geom_bond_distance
_geom_bond_publ_flag
O(1) C(13) . . 1.481(15) yes
O(2) C(15) . . 1.466(14) yes
O(3) C(16) . . 1.411(12) yes
O(3) C(21) . . 1.412(12) yes
O(4) C(19) . . 1.428(12) yes
O(5) C(11) . . 1.439(12) yes
O(5) C(16) . . 1.432(14) yes
O(6) C(22) . . 1.428(12) yes
O(7) C(18) . . 1.426(12) yes
O(8) C(20) . . 1.440(12) yes
O(8) C(21) . . 1.424(14) yes
O(9) C(17) . . 1.382(14) yes
O(10) C(14) . . 1.398(12) yes
O(11) C(23) . . 1.481(13) yes
C(11) C(18) . . 1.508(17) yes
C(11) C(19) . . 1.467(15) yes
C(13) C(17) . . 1.480(16) yes
C(13) C(21) . . 1.562(16) yes
C(14) C(16) . . 1.530(13) yes
C(14) C(19) . . 1.522(17) yes
C(15) C(16) . . 1.535(16) yes
C(17) C(23) . . 1.524(18) yes
C(20) C(22) . . 1.489(18) yes
C(20) C(23) . . 1.535(16) yes
O(1) H(17) . . 0.820 no
O(2) H(18) . . 0.820 no
O(4) H(19) . . 0.820 no
O(6) H(20) . . 0.820 no
O(7) H(15) . . 0.820 no
O(9) H(21) . . 0.820 no
O(10) H(16) . . 0.820 no
O(11) H(22) . . 0.820 no
C(11) H(1) . . 0.980 no
C(13) H(2) . . 0.980 no
C(14) H(3) . . 0.980 no
C(15) H(4) . . 0.970 no
C(15) H(5) . . 0.970 no
C(17) H(6) . . 0.980 no
C(18) H(7) . . 0.970 no
C(18) H(8) . . 0.970 no
C(19) H(9) . . 0.980 no
C(20) H(10) . . 0.980 no
C(21) H(11) . . 0.980 no
C(22) H(12) . . 0.970 no
C(22) H(13) . . 0.970 no
C(23) H(14) . . 0.980 no

loop_
_geom_contact_atom_site_label_1
_geom_contact_atom_site_label_2
_geom_contact_distance
_geom_contact_site_symmetry_1
_geom_contact_site_symmetry_2
_geom_contact_publ_flag
O(1) O(7) 2.894(10) . 1_655 ?
O(1) C(14) 3.467(13) . 2_645 ?
O(2) O(4) 2.684(10) . 1_655 ?
O(2) C(17) 3.518(13) . 2_655 ?
O(2) C(19) 3.408(13) . 1_655 ?
O(3) O(4) 3.378(9) . 2_545 ?
O(4) O(2) 2.684(10) . 1_455 ?
O(4) O(3) 3.378(9) . 2_555 ?
O(4) O(10) 2.827(10) . 2_555 ?
O(4) C(15) 3.405(14) . 1_455 ?
O(5) O(6) 3.456(9) . 2_656 ?
O(5) O(11) 2.807(10) . 1_565 ?
O(6) O(5) 3.456(9) . 2_646 ?
O(6) O(7) 3.402(11) . 2_546 ?
O(6) O(9) 2.884(10) . 2_656 ?
O(6) O(11) 3.377(10) . 2_656 ?
O(6) C(15) 3.457(13) . 2_646 ?
O(6) C(18) 3.200(15) . 2_546 ?
O(6) C(21) 3.369(13) . 2_646 ?
O(7) O(1) 2.894(10) . 1_455 ?
O(7) O(6) 3.402(11) . 2_556 ?
O(7) C(22) 3.595(14) . 2_556 ?
O(8) O(11) 3.322(10) . 2_656 ?
O(8) C(23) 3.409(12) . 2_656 ?
O(9) O(6) 2.884(10) . 2_646 ?
O(9) O(10) 2.873(11) . 2_645 ?
O(10) O(4) 2.827(10) . 2_545 ?
O(10) O(9) 2.873(11) . 2_655 ?
O(10) C(11) 3.330(12) . 2_545 ?
O(10) C(15) 3.369(13) . 2_645 ?
O(10) C(17) 3.596(15) . 2_655 ?
O(10) C(18) 3.486(11) . 2_545 ?
O(11) O(5) 2.807(10) . 1_545 ?
O(11) O(6) 3.377(10) . 2_646 ?
O(11) O(8) 3.322(10) . 2_646 ?
O(11) C(11) 3.139(12) . 1_545 ?
O(11) C(18) 3.318(12) . 1_545 ?
C(11) O(10) 3.330(12) . 2_555 ?
C(11) O(11) 3.139(12) . 1_565 ?
C(14) O(1) 3.467(13) . 2_655 ?
C(15) O(4) 3.405(14) . 1_655 ?
C(15) O(6) 3.457(13) . 2_656 ?
C(15) O(10) 3.369(13) . 2_655 ?
C(17) O(2) 3.518(13) . 2_645 ?
C(17) O(10) 3.596(15) . 2_645 ?
C(18) O(6) 3.200(15) . 2_556 ?
C(18) O(10) 3.486(11) . 2_555 ?
C(18) O(11) 3.318(12) . 1_565 ?
C(19) O(2) 3.408(13) . 1_455 ?
C(21) O(6) 3.369(13) . 2_656 ?
C(22) O(7) 3.595(14) . 2_546 ?
C(23) O(8) 3.409(12) . 2_646 ?
O(1) H(3) 2.531 . 2_645 ?
O(1) H(5) 3.459 . 2_645 ?
O(1) H(9) 3.216 . 1_655 ?
O(1) H(13) 3.110 . 1_655 ?
O(1) H(15) 2.961 . 1_655 ?
O(1) H(19) 3.414 . 2_645 ?
O(2) H(3) 3.408 . 2_645 ?
O(2) H(5) 2.872 . 2_645 ?
O(2) H(6) 2.576 . 2_655 ?
O(2) H(7) 3.472 . 1_655 ?
O(2) H(9) 3.062 . 1_655 ?
O(2) H(19) 3.374 . 1_655 ?
O(3) H(5) 3.198 . 2_645 ?
O(3) H(19) 3.142 . 2_545 ?
O(4) H(1) 3.400 . 2_545 ?
O(4) H(4) 3.469 . 1_455 ?
O(4) H(5) 3.359 . 1_455 ?
O(4) H(6) 3.325 . 2_555 ?
O(4) H(9) 3.173 . 2_555 ?
O(4) H(10) 2.794 . 2_555 ?
O(4) H(16) 2.765 . 2_555 ?
O(4) H(18) 2.204 . 1_455 ?
O(5) H(14) 3.554 . 2_656 ?
O(5) H(20) 2.836 . 2_656 ?
O(5) H(22) 2.220 . 1_565 ?
O(6) H(4) 2.540 . 2_646 ?
O(6) H(7) 2.570 . 2_546 ?
O(6) H(8) 3.263 . 2_546 ?
O(6) H(11) 2.409 . 2_646 ?
O(6) H(15) 2.966 . 2_546 ?
O(6) H(21) 2.947 . 2_656 ?
O(6) H(22) 2.941 . 2_656 ?
O(7) H(4) 3.466 . 1_455 ?
O(7) H(12) 3.142 . 2_556 ?
O(7) H(17) 2.163 . 1_455 ?
O(7) H(18) 3.315 . 1_455 ?
O(7) H(21) 3.366 . 2_656 ?
O(8) H(14) 2.699 . 2_656 ?
O(8) H(20) 3.382 . 2_656 ?
O(8) H(22) 3.557 . 2_656 ?
O(9) H(3) 3.274 . 2_645 ?
O(9) H(4) 3.422 . 1_545 ?
O(9) H(7) 3.215 . 1_645 ?
O(9) H(12) 3.467 . 1_655 ?
O(9) H(15) 3.551 . 2_646 ?
O(9) H(16) 2.939 . 2_645 ?
O(9) H(20) 3.250 . 2_646 ?
O(10) H(1) 2.679 . 2_545 ?
O(10) H(4) 3.213 . 2_645 ?
O(10) H(5) 2.773 . 2_645 ?
O(10) H(6) 3.317 . 2_655 ?
O(10) H(7) 2.842 . 2_545 ?
O(10) H(19) 2.918 . 2_545 ?
O(10) H(21) 3.351 . 2_655 ?
O(11) H(1) 2.853 . 1_545 ?
O(11) H(2) 3.146 . 2_646 ?
O(11) H(8) 2.640 . 1_545 ?
O(11) H(11) 3.494 . 2_646 ?
O(11) H(20) 3.022 . 2_646 ?
C(11) H(16) 2.696 . 2_555 ?
C(11) H(18) 3.465 . 1_455 ?
C(11) H(22) 2.827 . 1_565 ?
C(13) H(3) 3.568 . 2_645 ?
C(13) H(13) 3.471 . 1_655 ?
C(13) H(15) 3.548 . 1_655 ?
C(14) H(1) 3.537 . 2_545 ?
C(14) H(6) 3.505 . 2_655 ?
C(14) H(19) 3.462 . 2_545 ?
C(15) H(6) 3.227 . 2_655 ?
C(15) H(7) 3.145 . 1_655 ?
C(15) H(20) 3.286 . 2_656 ?
C(15) H(22) 3.434 . 1_565 ?
C(16) H(20) 3.463 . 2_656 ?
C(16) H(22) 3.412 . 1_565 ?
C(17) H(3) 3.380 . 2_645 ?
C(18) H(4) 3.202 . 1_455 ?
C(18) H(12) 3.555 . 2_556 ?
C(18) H(13) 3.471 . 2_556 ?
C(18) H(16) 2.924 . 2_555 ?
C(18) H(17) 3.264 . 1_455 ?
C(18) H(18) 3.348 . 1_455 ?
C(18) H(22) 3.329 . 1_565 ?
C(19) H(1) 3.501 . 2_545 ?
C(19) H(16) 3.253 . 2_555 ?
C(19) H(18) 2.675 . 1_455 ?
C(19) H(19) 3.378 . 2_545 ?
C(20) H(19) 3.286 . 2_545 ?
C(21) H(14) 3.089 . 2_656 ?
C(21) H(20) 2.811 . 2_656 ?
C(22) H(7) 3.348 . 2_546 ?
C(22) H(8) 3.412 . 2_546 ?
C(22) H(11) 3.275 . 2_646 ?
C(22) H(15) 2.927 . 2_546 ?
C(22) H(17) 3.242 . 1_455 ?
C(22) H(21) 3.366 . 1_455 ?
C(23) H(11) 3.315 . 2_646 ?
H(1) O(4) 3.400 . 2_555 ?
H(1) O(10) 2.679 . 2_555 ?
H(1) O(11) 2.853 . 1_565 ?
H(1) C(14) 3.537 . 2_555 ?
H(1) C(19) 3.501 . 2_555 ?
H(1) H(9) 3.131 . 2_555 ?
H(1) H(16) 1.965 . 2_555 ?
H(1) H(18) 3.405 . 2_655 ?
H(1) H(22) 2.615 . 1_565 ?
H(2) O(11) 3.146 . 2_656 ?
H(2) H(8) 2.735 . 2_646 ?
H(2) H(12) 3.189 . 2_656 ?
H(2) H(13) 2.928 . 1_655 ?
H(2) H(15) 3.185 . 1_655 ?
H(2) H(20) 3.539 . 2_656 ?
H(3) O(1) 2.531 . 2_655 ?
H(3) O(2) 3.408 . 2_655 ?
H(3) O(9) 3.274 . 2_655 ?
H(3) C(13) 3.568 . 2_655 ?
H(3) C(17) 3.380 . 2_655 ?
H(3) H(6) 3.004 . 2_655 ?
H(3) H(9) 3.537 . 2_555 ?
H(3) H(17) 2.916 . 2_655 ?
H(3) H(18) 3.171 . 2_655 ?
H(4) O(4) 3.469 . 1_655 ?
H(4) O(6) 2.540 . 2_656 ?
H(4) O(7) 3.466 . 1_655 ?
H(4) O(9) 3.422 . 1_565 ?
H(4) O(10) 3.213 . 2_655 ?
H(4) C(18) 3.202 . 1_655 ?
H(4) H(7) 2.357 . 1_655 ?
H(4) H(15) 3.554 . 1_655 ?
H(4) H(16) 3.427 . 2_655 ?
H(4) H(20) 2.483 . 2_656 ?
H(4) H(22) 3.135 . 1_565 ?
H(5) O(1) 3.459 . 2_655 ?
H(5) O(2) 2.872 . 2_655 ?
H(5) O(3) 3.198 . 2_655 ?
H(5) O(4) 3.359 . 1_655 ?
H(5) O(10) 2.773 . 2_655 ?
H(5) H(6) 2.935 . 2_655 ?
H(5) H(7) 3.384 . 1_655 ?
H(5) H(16) 3.324 . 2_655 ?
H(5) H(18) 3.245 . 2_655 ?
H(5) H(22) 3.269 . 1_565 ?
H(6) O(2) 2.576 . 2_645 ?
H(6) O(4) 3.325 . 2_545 ?
H(6) O(10) 3.317 . 2_645 ?
H(6) C(14) 3.505 . 2_645 ?
H(6) C(15) 3.227 . 2_645 ?
H(6) H(3) 3.004 . 2_645 ?
H(6) H(5) 2.935 . 2_645 ?
H(6) H(18) 3.091 . 2_645 ?
H(6) H(19) 3.474 . 2_545 ?
H(7) O(2) 3.472 . 1_455 ?
H(7) O(6) 2.570 . 2_556 ?
H(7) O(9) 3.215 . 1_465 ?
H(7) O(10) 2.842 . 2_555 ?
H(7) C(15) 3.145 . 1_455 ?
H(7) C(22) 3.348 . 2_556 ?
H(7) H(4) 2.357 . 1_455 ?
H(7) H(5) 3.384 . 1_455 ?
H(7) H(12) 3.445 . 2_556 ?
H(7) H(13) 3.305 . 2_556 ?
H(7) H(16) 2.436 . 2_555 ?
H(7) H(17) 3.293 . 1_455 ?
H(7) H(18) 2.942 . 1_455 ?
H(7) H(20) 3.166 . 2_556 ?
H(7) H(21) 3.328 . 1_465 ?
H(8) O(6) 3.263 . 2_556 ?
H(8) O(11) 2.640 . 1_565 ?
H(8) C(22) 3.412 . 2_556 ?
H(8) H(2) 2.735 . 2_656 ?
H(8) H(12) 3.184 . 1_565 ?
H(8) H(12) 3.411 . 2_556 ?
H(8) H(13) 2.997 . 2_556 ?
H(8) H(14) 3.386 . 2_656 ?
H(8) H(16) 3.218 . 2_555 ?
H(8) H(21) 3.435 . 2_656 ?
H(8) H(22) 2.819 . 1_565 ?
H(9) O(1) 3.216 . 1_455 ?
H(9) O(2) 3.062 . 1_455 ?
H(9) O(4) 3.173 . 2_545 ?
H(9) H(1) 3.131 . 2_545 ?
H(9) H(3) 3.537 . 2_545 ?
H(9) H(17) 2.874 . 1_455 ?
H(9) H(18) 2.261 . 1_455 ?
H(9) H(19) 2.569 . 2_545 ?
H(10) O(4) 2.794 . 2_545 ?
H(10) H(17) 3.174 . 1_455 ?
H(10) H(19) 2.311 . 2_545 ?
H(11) O(6) 2.409 . 2_656 ?
H(11) O(11) 3.494 . 2_656 ?
H(11) C(22) 3.275 . 2_656 ?
H(11) C(23) 3.315 . 2_656 ?
H(11) H(12) 3.207 . 2_656 ?
H(11) H(14) 2.559 . 2_656 ?
H(11) H(20) 1.850 . 2_656 ?
H(11) H(22) 3.516 . 1_565 ?
H(12) O(7) 3.142 . 2_546 ?
H(12) O(9) 3.467 . 1_455 ?
H(12) C(18) 3.555 . 2_546 ?
H(12) H(2) 3.189 . 2_646 ?
H(12) H(7) 3.445 . 2_546 ?
H(12) H(8) 3.184 . 1_545 ?
H(12) H(8) 3.411 . 2_546 ?
H(12) H(11) 3.207 . 2_646 ?
H(12) H(15) 2.371 . 2_546 ?
H(12) H(17) 3.475 . 1_455 ?
H(12) H(21) 2.773 . 1_455 ?
H(13) O(1) 3.110 . 1_455 ?
H(13) C(13) 3.471 . 1_455 ?
H(13) C(18) 3.471 . 2_546 ?
H(13) H(2) 2.928 . 1_455 ?
H(13) H(7) 3.305 . 2_546 ?
H(13) H(8) 2.997 . 2_546 ?
H(13) H(15) 3.054 . 2_546 ?
H(13) H(17) 2.416 . 1_455 ?
H(13) H(21) 3.047 . 1_455 ?
H(13) H(21) 3.284 . 2_656 ?
H(14) O(5) 3.554 . 2_646 ?
H(14) O(8) 2.699 . 2_646 ?
H(14) C(21) 3.089 . 2_646 ?
H(14) H(8) 3.386 . 2_646 ?
H(14) H(11) 2.559 . 2_646 ?
H(15) O(1) 2.961 . 1_455 ?
H(15) O(6) 2.966 . 2_556 ?
H(15) O(9) 3.551 . 2_656 ?
H(15) C(13) 3.548 . 1_455 ?
H(15) C(22) 2.927 . 2_556 ?
H(15) H(2) 3.185 . 1_455 ?
H(15) H(4) 3.554 . 1_455 ?
H(15) H(12) 2.371 . 2_556 ?
H(15) H(13) 3.054 . 2_556 ?
H(15) H(17) 2.231 . 1_455 ?
H(15) H(20) 3.465 . 2_556 ?
H(15) H(21) 2.785 . 2_656 ?
H(16) O(4) 2.765 . 2_545 ?
H(16) O(9) 2.939 . 2_655 ?
H(16) C(11) 2.696 . 2_545 ?
H(16) C(18) 2.924 . 2_545 ?
H(16) C(19) 3.253 . 2_545 ?
H(16) H(1) 1.965 . 2_545 ?
H(16) H(4) 3.427 . 2_645 ?
H(16) H(5) 3.324 . 2_645 ?
H(16) H(7) 2.436 . 2_545 ?
H(16) H(8) 3.218 . 2_545 ?
H(16) H(19) 2.862 . 2_545 ?
H(16) H(21) 3.234 . 2_655 ?
H(17) O(7) 2.163 . 1_655 ?
H(17) C(18) 3.264 . 1_655 ?
H(17) C(22) 3.242 . 1_655 ?
H(17) H(3) 2.916 . 2_645 ?
H(17) H(7) 3.293 . 1_655 ?
H(17) H(9) 2.874 . 1_655 ?
H(17) H(10) 3.174 . 1_655 ?
H(17) H(12) 3.475 . 1_655 ?
H(17) H(13) 2.416 . 1_655 ?
H(17) H(15) 2.231 . 1_655 ?
H(17) H(19) 3.231 . 2_645 ?
H(18) O(4) 2.204 . 1_655 ?
H(18) O(7) 3.315 . 1_655 ?
H(18) C(11) 3.465 . 1_655 ?
H(18) C(18) 3.348 . 1_655 ?
H(18) C(19) 2.675 . 1_655 ?
H(18) H(1) 3.405 . 2_645 ?
H(18) H(3) 3.171 . 2_645 ?
H(18) H(5) 3.245 . 2_645 ?
H(18) H(6) 3.091 . 2_655 ?
H(18) H(7) 2.942 . 1_655 ?
H(18) H(9) 2.261 . 1_655 ?
H(18) H(19) 2.979 . 1_655 ?
H(19) O(1) 3.414 . 2_655 ?
H(19) O(2) 3.374 . 1_455 ?
H(19) O(3) 3.142 . 2_555 ?
H(19) O(10) 2.918 . 2_555 ?
H(19) C(14) 3.462 . 2_555 ?
H(19) C(19) 3.378 . 2_555 ?
H(19) C(20) 3.286 . 2_555 ?
H(19) H(6) 3.474 . 2_555 ?
H(19) H(9) 2.569 . 2_555 ?
H(19) H(10) 2.311 . 2_555 ?
H(19) H(16) 2.862 . 2_555 ?
H(19) H(17) 3.231 . 2_655 ?
H(19) H(18) 2.979 . 1_455 ?
H(20) O(5) 2.836 . 2_646 ?
H(20) O(8) 3.382 . 2_646 ?
H(20) O(9) 3.250 . 2_656 ?
H(20) O(11) 3.022 . 2_656 ?
H(20) C(15) 3.286 . 2_646 ?
H(20) C(16) 3.463 . 2_646 ?
H(20) C(21) 2.811 . 2_646 ?
H(20) H(2) 3.539 . 2_646 ?
H(20) H(4) 2.483 . 2_646 ?
H(20) H(7) 3.166 . 2_546 ?
H(20) H(11) 1.850 . 2_646 ?
H(20) H(15) 3.465 . 2_546 ?
H(20) H(21) 3.441 . 2_656 ?
H(20) H(22) 2.597 . 2_656 ?
H(21) O(6) 2.947 . 2_646 ?
H(21) O(7) 3.366 . 2_646 ?
H(21) O(10) 3.351 . 2_645 ?
H(21) C(22) 3.366 . 1_655 ?
H(21) H(7) 3.328 . 1_645 ?
H(21) H(8) 3.435 . 2_646 ?
H(21) H(12) 2.773 . 1_655 ?
H(21) H(13) 3.047 . 1_655 ?
H(21) H(13) 3.284 . 2_646 ?
H(21) H(15) 2.785 . 2_646 ?
H(21) H(16) 3.234 . 2_645 ?
H(21) H(20) 3.441 . 2_646 ?
H(22) O(5) 2.220 . 1_545 ?
H(22) O(6) 2.941 . 2_646 ?
H(22) O(8) 3.557 . 2_646 ?
H(22) C(11) 2.827 . 1_545 ?
H(22) C(15) 3.434 . 1_545 ?
H(22) C(16) 3.412 . 1_545 ?
H(22) C(18) 3.329 . 1_545 ?
H(22) H(1) 2.615 . 1_545 ?
H(22) H(4) 3.135 . 1_545 ?
H(22) H(5) 3.269 . 1_545 ?
H(22) H(8) 2.819 . 1_545 ?
H(22) H(11) 3.516 . 1_545 ?
H(22) H(20) 2.597 . 2_646 ?

loop_
_geom_torsion_atom_site_label_1
_geom_torsion_atom_site_label_2
_geom_torsion_atom_site_label_3
_geom_torsion_atom_site_label_4
_geom_torsion_site_symmetry_1
_geom_torsion_site_symmetry_2
_geom_torsion_site_symmetry_3
_geom_torsion_site_symmetry_4
_geom_torsion
_geom_torsion_publ_flag
C(16) O(3) C(21) O(8) . . . . 109.5(10) ?
C(16) O(3) C(21) C(13) . . . . -132.6(9) ?
C(21) O(3) C(16) O(5) . . . . -43.8(11) ?
C(21) O(3) C(16) C(14) . . . . -160.0(9) ?
C(21) O(3) C(16) C(15) . . . . 71.4(11) ?
C(11) O(5) C(16) O(3) . . . . -102.1(9) ?
C(11) O(5) C(16) C(14) . . . . 15.6(11) ?
C(11) O(5) C(16) C(15) . . . . 138.3(8) ?
C(16) O(5) C(11) C(18) . . . . 132.6(8) ?
C(16) O(5) C(11) C(19) . . . . 5.8(11) ?
C(20) O(8) C(21) O(3) . . . . 65.1(11) ?
C(20) O(8) C(21) C(13) . . . . -56.1(10) ?
C(21) O(8) C(20) C(22) . . . . -179.8(6) ?
C(21) O(8) C(20) C(23) . . . . 56.1(11) ?
O(5) C(11) C(18) O(7) . . . . -68.6(10) ?
O(5) C(11) C(19) O(4) . . . . -150.8(9) ?
O(5) C(11) C(19) C(14) . . . . -25.0(11) ?
C(18) C(11) C(19) O(4) . . . . 85.1(11) ?
C(18) C(11) C(19) C(14) . . . . -149.1(8) ?
C(19) C(11) C(18) O(7) . . . . 53.1(11) ?
O(1) C(13) C(17) O(9) . . . . 65.6(11) ?
O(1) C(13) C(17) C(23) . . . . -178.8(7) ?
O(1) C(13) C(21) O(3) . . . . 55.2(10) ?
O(1) C(13) C(21) O(8) . . . . 176.4(7) ?
C(17) C(13) C(21) O(3) . . . . -61.7(13) ?
C(17) C(13) C(21) O(8) . . . . 59.5(11) ?
C(21) C(13) C(17) O(9) . . . . -177.5(9) ?
C(21) C(13) C(17) C(23) . . . . -61.9(11) ?
O(10) C(14) C(16) O(3) . . . . -38.4(13) ?
O(10) C(14) C(16) O(5) . . . . -158.3(8) ?
O(10) C(14) C(16) C(15) . . . . 87.3(11) ?
O(10) C(14) C(19) O(4) . . . . -75.0(11) ?
O(10) C(14) C(19) C(11) . . . . 160.5(8) ?
C(16) C(14) C(19) O(4) . . . . 157.6(8) ?
C(16) C(14) C(19) C(11) . . . . 33.0(10) ?
C(19) C(14) C(16) O(3) . . . . 90.3(9) ?
C(19) C(14) C(16) O(5) . . . . -29.5(10) ?
C(19) C(14) C(16) C(15) . . . . -144.0(9) ?
O(2) C(15) C(16) O(3) . . . . 51.5(10) ?
O(2) C(15) C(16) O(5) . . . . 171.5(7) ?
O(2) C(15) C(16) C(14) . . . . -72.9(10) ?
O(9) C(17) C(23) O(11) . . . . -65.1(10) ?
O(9) C(17) C(23) C(20) . . . . 179.4(8) ?
C(13) C(17) C(23) O(11) . . . . 175.6(8) ?
C(13) C(17) C(23) C(20) . . . . 60.1(10) ?
O(8) C(20) C(22) O(6) . . . . -55.9(10) ?
O(8) C(20) C(23) O(11) . . . . -177.0(8) ?
O(8) C(20) C(23) C(17) . . . . -56.3(11) ?
C(22) C(20) C(23) O(11) . . . . 63.6(11) ?
C(22) C(20) C(23) C(17) . . . . -175.6(9) ?
C(23) C(20) C(22) O(6) . . . . 64.0(11) ?

loop_
_cod_related_entry_id
_cod_related_entry_database
_cod_related_entry_code
1 ChemSpider 5768
